data_1562540
loop_
_publ_author_name
'Kadir, Abdukriem'
'Zheng, Guijuan'
'Zheng, Xiaofeng'
'Jin, Pengfei'
'Maiwulanjiang, Maitinuer'
'Gao, Biao'
'Aisa, Haji Akber'
'Yao, Guangmin'

_publ_section_title
;
 Structurally Diverse Diterpenoids from the Roots of <i>Salvia deserta</i>
 Based on Nine Different Skeletal Types.
;
_journal_issue 5
_journal_name_full 'Journal of natural products'
_journal_page_first 1442
_journal_page_last 1452
_journal_paper_doi 10.1021/acs.jnatprod.0c01180
_journal_volume 84
_journal_year 2021
_chemical_formula_moiety 'C20 H28 O2'
_chemical_formula_sum 'C20 H28 O2'
_chemical_formula_weight 300.42
_space_group_crystal_system monoclinic
_space_group_IT_number 4
_space_group_name_Hall 'P 2yb'
_space_group_name_H-M_alt 'P 1 21 1'
_atom_sites_solution_hydrogens geom
_audit_creation_date 2020-08-01
_audit_creation_method
;
Olex2 1.2
(compiled 2018.05.29 svn.r3508 for OlexSys, GUI svn.r5506)
;
_cell_angle_alpha 90
_cell_angle_beta 108.801(8)
_cell_angle_gamma 90
_cell_formula_units_Z 4
_cell_length_a 14.1950(11)
_cell_length_b 8.5829(4)
_cell_length_c 15.3489(10)
_cell_measurement_reflns_used 9886
_cell_measurement_temperature 293(2)
_cell_measurement_theta_max 72.2240
_cell_measurement_theta_min 3.7240
_cell_volume 1770.2(2)
_computing_cell_refinement 'CrysAlisPro 1.171.39.33c (Rigaku OD, 2017)'
_computing_data_collection 'CrysAlisPro 1.171.39.33c (Rigaku OD, 2017)'
_computing_data_reduction 'CrysAlisPro 1.171.39.33c (Rigaku OD, 2017)'
_computing_molecular_graphics 'Olex2 (Dolomanov et al., 2009)'
_computing_publication_material 'Olex2 (Dolomanov et al., 2009)'
_computing_structure_refinement 'ShelXL (Sheldrick, 2015)'
_computing_structure_solution 'XT (Sheldrick, 2015)'
_diffrn_ambient_temperature 293(2)
_diffrn_detector_area_resol_mean 16.0355
_diffrn_detector_type Eos
_diffrn_measured_fraction_theta_full 0.999
_diffrn_measured_fraction_theta_max 0.999
_diffrn_measurement_details
;
List of Runs (angles in degrees, time in seconds):

  # Type    Start    End  Width  t~exp~   \w     \q     \k     \f   Frames
--------------------------------------------------------------------------
  1  \w     19.00 103.00   1.00    1.00    --   35.24  57.00  90.00   84
  2  \w     18.00  89.00   1.00    1.00    --   35.24-125.00  90.00   71
  3  \w      9.00 103.00   1.00    1.00    --   35.24  77.00 150.00   94
  4  \w    -34.00  54.00   1.00    1.00    --   35.24 -37.00 -30.00   88
  5  \w    -34.00  54.00   1.00    1.00    --   35.24 -37.00-180.00   88
  6  \w     16.00 104.00   1.00    1.00    --   35.24  37.00   0.00   88
  7  \w     18.00  89.00   1.00    1.00    --   35.24-125.00-120.00   71
  8  \w     -4.00  74.00   1.00    1.00    --   35.24 -99.00 -60.00   78
  9  \w     41.00 126.00   1.00    1.00    --  108.00 -61.00 150.00   85
 10  \w     41.00 126.00   1.00    1.00    --  108.00 -61.00-120.00   85
 11  \w     91.00 176.00   1.00    1.00    --  108.00  45.00  30.00   85
 12  \w     57.00 150.00   1.00    1.00    --  108.00 178.00 120.00   93
 13  \w     39.00 177.00   1.00    1.00    --  108.00   0.00   0.00  138
 14  \w     39.00 109.00   1.00    1.00    --  108.00 -94.00  30.00   70
 15  \w     90.00 175.00   1.00    1.00    --  108.00  61.00 -60.00   85
 16  \w     41.00 126.00   1.00    1.00    --  108.00 -61.00  30.00   85
 17  \w     38.00 116.00   1.00    1.00    --  108.00-111.00-180.00   78
 18  \w     37.00 146.00   1.00    1.00    --  108.00 -15.00  90.00  109
 19  \w     38.00 116.00   1.00    1.00    --  108.00-111.00 -60.00   78
 20  \w     39.00 177.00   1.00    1.00    --  108.00   0.00-180.00  138
 21  \w      9.00 103.00   1.00    1.00    --   35.24  77.00-120.00   94
 22  \w    -34.00  54.00   1.00    1.00    --   35.24 -37.00 -90.00   88
 23  \w    -32.00  52.00   1.00    1.00    --   35.24 -57.00  90.00   84
 24  \w     19.00 103.00   1.00    1.00    --   35.24  57.00-120.00   84
 25  \w      9.00 103.00   1.00    1.00    --   35.24  77.00 -60.00   94
 26  \w      9.00 103.00   1.00    1.00    --   35.24  77.00   0.00   94
 27  \w     81.00 176.00   1.00    1.00    --  108.00  77.00-150.00   95
 28  \w     81.00 176.00   1.00    1.00    --  108.00  77.00  90.00   95
 29  \w     10.00  62.00   1.00    1.00    --   35.74  77.00 150.00   52
 30  \w     55.00 105.00   1.00    1.00    --   35.74  37.00  90.00   50
 31  \w      9.00  46.00   1.00    1.00    --   35.74  77.00-180.00   37
 32  \w     12.00  74.00   1.00    1.00    --   35.74  77.00  60.00   62
 33  \w     62.00  90.00   1.00    1.00    --   35.74  77.00 -90.00   28
 34  \w     27.00  54.00   1.00    1.00    --   35.74  77.00 -90.00   27
 35  \w     20.00  68.00   1.00    1.00    --   35.74  57.00 150.00   48
 36  \w     65.00  92.00   1.00    1.00    --   35.74  77.00-180.00   27
 37  \w     19.00  46.00   1.00    1.00    --   35.74  37.00  90.00   27
 38  \w     81.00 106.00   1.00    1.00    --  108.00  77.00-180.00   25
 39  \w     90.00 116.00   1.00    1.00    --  108.00  61.00  60.00   26
 40  \w     81.00 107.00   1.00    1.00    --  108.00  77.00 -60.00   26
 41  \w    149.00 175.00   1.00    1.00    --  108.00  61.00  60.00   26
 42  \w     81.00 106.00   1.00    1.00    --  108.00  77.00  30.00   25
 43  \w    130.00 156.00   1.00    1.00    --  108.00  77.00 -90.00   26
 44  \w     81.00 106.00   1.00    1.00    --  108.00  77.00 150.00   25
 45  \w     81.00 106.00   1.00    1.00    --  108.00  77.00-120.00   25
 46  \w     87.00 113.00   1.00    1.00    --  108.00  30.00-180.00   26
 47  \w     91.00 117.00   1.00    1.00    --  108.00  61.00-150.00   26
 48  \w    137.00 163.00   1.00    1.00    --  108.00  77.00 120.00   26
 49  \w     87.00 113.00   1.00    1.00    --  108.00  30.00-150.00   26
 50  \w     92.00 118.00   1.00    1.00    --  108.00  30.00   0.00   26
 51  \w     81.00 106.00   1.00    1.00    --  108.00  77.00 -90.00   25
 52  \w     87.00 113.00   1.00    1.00    --  108.00  30.00 150.00   26
 53  \w     90.00 116.00   1.00    1.00    --  108.00  61.00  90.00   26
 54  \w     88.00 114.00   1.00    1.00    --  108.00  30.00  30.00   26
 55  \w     87.00 112.00   1.00    1.00    --  108.00  30.00 -60.00   25
 56  \w     81.00 106.00   1.00    1.00    --  108.00  77.00 120.00   25
 57  \w    143.00 169.00   1.00    1.00    --  108.00  30.00 -30.00   26
 58  \w     90.00 116.00   1.00    1.00    --  108.00  61.00 150.00   26
 59  \w     87.00 112.00   1.00    1.00    --  108.00  30.00-120.00   25
 60  \w     89.00 115.00   1.00    1.00    --  108.00  30.00 -30.00   26
 61  \w    141.00 167.00   1.00    1.00    --  108.00  61.00 150.00   26
 62  \w     89.00 118.00   1.00    1.00    --  108.00  30.00  60.00   29
 63  \w     90.00 116.00   1.00    1.00    --  108.00  61.00  30.00   26
 64  \w    147.00 173.00   1.00    1.00    --  108.00  77.00-180.00   26
 65  \w     90.00 116.00   1.00    1.00    --  108.00  61.00 120.00   26
 66  \w     90.00 115.00   1.00    1.00    --  108.00  61.00-180.00   25
 67  \w     81.00 106.00   1.00    1.00    --  108.00  77.00 -30.00   25
 68  \w    135.00 174.00   1.00    1.00    --  108.00  66.00-128.12   39
 69  \w     81.00 106.00   1.00    1.00    --  108.00  77.00   0.00   25
 70  \w     81.00 107.00   1.00    1.00    --  108.00  77.00  60.00   26
 71  \w     92.00 118.00   1.00    1.00    --  108.00  61.00 -90.00   26
 72  \w     90.00 116.00   1.00    1.00    --  108.00  61.00 -30.00   26
 73  \w     71.00  97.00   1.00    1.00    --  108.00  15.00 -60.00   26
 74  \w     87.00 112.00   1.00    1.00    --  108.00  30.00  90.00   25
 75  \w     87.00 112.00   1.00    1.00    --  108.00  66.00-128.12   25
 76  \w   -101.00  -7.00   1.00    1.00    --  -33.50 -77.00 -30.00   94
 77  \w     17.00 105.00   1.00    1.00    --   35.74  37.00-180.00   88
 78  \w     17.00 105.00   1.00    1.00    --   35.74  37.00  90.00   88
 79  \w      9.00 103.00   1.00    1.00    --   35.74  77.00  90.00   94
;
_diffrn_measurement_device 'four-circle diffractometer'
_diffrn_measurement_device_type 'Xcalibur, Eos, Gemini'
_diffrn_measurement_method '\w scans'
_diffrn_radiation_type CuK\a
_diffrn_radiation_wavelength 1.54184
_diffrn_reflns_av_R_equivalents 0.0696
_diffrn_reflns_av_unetI/netI 0.0428
_diffrn_reflns_Laue_measured_fraction_full 0.999
_diffrn_reflns_Laue_measured_fraction_max 0.999
_diffrn_reflns_limit_h_max 15
_diffrn_reflns_limit_h_min -16
_diffrn_reflns_limit_k_max 10
_diffrn_reflns_limit_k_min -10
_diffrn_reflns_limit_l_max 18
_diffrn_reflns_limit_l_min -18
_diffrn_reflns_number 23363
_diffrn_reflns_point_group_measured_fraction_full 0.996
_diffrn_reflns_point_group_measured_fraction_max 0.996
_diffrn_reflns_theta_full 66.594
_diffrn_reflns_theta_max 66.594
_diffrn_reflns_theta_min 3.691
_exptl_absorpt_coefficient_mu 0.548
_exptl_absorpt_correction_T_max 1.00000
_exptl_absorpt_correction_T_min 0.31312
_exptl_absorpt_correction_type multi-scan
_exptl_absorpt_process_details
;
CrysAlisPro 1.171.39.33c (Rigaku Oxford Diffraction, 2017)
Empirical absorption correction using spherical harmonics,
 implemented in SCALE3 ABSPACK scaling algorithm.
;
_exptl_crystal_colour 'clear yellowish yellow'
_exptl_crystal_colour_lustre clear
_exptl_crystal_colour_modifier yellowish
_exptl_crystal_colour_primary yellow
_exptl_crystal_density_diffrn 1.127
_exptl_crystal_density_method 'not measured'
_exptl_crystal_description block
_exptl_crystal_F_000 656
_exptl_crystal_size_max 0.6
_exptl_crystal_size_mid 0.4
_exptl_crystal_size_min 0.2
_refine_diff_density_max 0.168
_refine_diff_density_min -0.192
_refine_diff_density_rms 0.037
_refine_ls_abs_structure_details
;
 Flack x determined using 1921 quotients [(I+)-(I-)]/[(I+)+(I-)]
 (Parsons, Flack and Wagner, Acta Cryst. B69 (2013) 249-259).
;
_refine_ls_abs_structure_Flack 0.0(2)
_refine_ls_extinction_coef 0.0069(15)
_refine_ls_extinction_expression Fc^*^=kFc[1+0.001xFc^2^\l^3^/sin(2\q)]^-1/4^
_refine_ls_extinction_method 'SHELXL-2018/3 (Sheldrick 2018)'
_refine_ls_goodness_of_fit_ref 1.151
_refine_ls_hydrogen_treatment constr
_refine_ls_matrix_type full
_refine_ls_number_parameters 410
_refine_ls_number_reflns 6210
_refine_ls_number_restraints 1
_refine_ls_restrained_S_all 1.151
_refine_ls_R_factor_all 0.0703
_refine_ls_R_factor_gt 0.0595
_refine_ls_shift/su_max 0.000
_refine_ls_shift/su_mean 0.000
_refine_ls_structure_factor_coef Fsqd
_refine_ls_weighting_details 'w=1/[\s^2^(Fo^2^)+(0.1100P)^2^+0.0991P] where P=(Fo^2^+2Fc^2^)/3'
_refine_ls_weighting_scheme calc
_refine_ls_wR_factor_gt 0.1577
_refine_ls_wR_factor_ref 0.1884
_reflns_Friedel_coverage 0.859
_reflns_Friedel_fraction_full 0.993
_reflns_Friedel_fraction_max 0.993
_reflns_number_gt 5297
_reflns_number_total 6210
_reflns_threshold_expression 'I > 2\s(I)'
_cod_data_source_file np0c01180_si_007.cif
_cod_data_source_block 171201_ygm_ak2_12_7
_cod_depositor_comments 'Adding full bibliography for 1562538--1562543.cif.'
_cod_database_code 1562540
_shelx_shelxl_version_number 2018/3
_shelx_space_group_comment
;
The symmetry employed for this shelxl refinement is uniquely defined
by the following loop, which should always be used as a source of
symmetry information in preference to the above space-group names.
They are only intended as comments.
;
_olex2_refinement_description
;
1. Fixed Uiso
 At 1.2 times of:
  All C(H) groups, All C(H,H) groups
 At 1.5 times of:
  All C(H,H,H) groups, All O(H) groups
2.a Ternary CH refined with riding coordinates:
 C15(H15), C5'(H5'), C15'(H15'), C5(H5)
2.b Secondary CH2 refined with riding coordinates:
 C3'(H3'A,H3'B), C1(H1A,H1B), C6'(H6'A,H6'B), C6(H6A,H6B), C2(H2A,H2B),
 C1'(H1'A,H1'B), C3(H3A,H3B), C2'(H2'A,H2'B)
2.c Aromatic/amide H refined with riding coordinates:
 C14'(H14'), C11'(H11'), C11(H11), C14(H14)
2.d Idealised Me refined as rotating group:
 C19'(H19A,H19B,H19C), C17(H17D,H17E,H17F), C20(H20D,H20E,H20F), C20'(H20A,
 H20B,H20C), C16(H16D,H16E,H16F), C18'(H18A,H18B,H18C), C16'(H16A,H16B,H16C),
 C17'(H17A,H17B,H17C), C19(H19D,H19E,H19F), C18(H18D,H18E,H18F)
2.e Idealised tetrahedral OH refined as rotating group:
 O001(H001), O003(H003)
;
_olex2_submission_special_instructions 'No special instructions were received'
_oxdiff_exptl_absorpt_empirical_details
;
Empirical correction (ABSPACK) includes:
- Absorption correction using spherical harmonics
- Frame scaling
;

loop_
_space_group_symop_operation_xyz
'x, y, z'
'-x, y+1/2, -z'

loop_
_atom_site_label
_atom_site_type_symbol
_atom_site_fract_x
_atom_site_fract_y
_atom_site_fract_z
_atom_site_U_iso_or_equiv
_atom_site_adp_type
_atom_site_occupancy
_atom_site_site_symmetry_order
_atom_site_calc_flag
_atom_site_refinement_flags_posn
_atom_site_refinement_flags_adp
_atom_site_refinement_flags_occupancy
_atom_site_disorder_assembly
_atom_site_disorder_group
O001 O -0.1313(2) 0.8871(4) 0.30135(19) 0.0586(8) Uani 1 1 d . . . . .
H001 H -0.114939 0.916594 0.354986 0.088 Uiso 1 1 calc GR . . . .
O002 O 0.0851(3) 0.5064(4) 0.52588(18) 0.0679(9) Uani 1 1 d . . . . .
O003 O 0.6597(3) 0.1157(4) 0.6752(2) 0.0719(9) Uani 1 1 d . . . . .
H003 H 0.636449 0.099355 0.619706 0.108 Uiso 1 1 calc GR . . . .
O004 O 0.4139(3) 0.5268(4) 0.50808(19) 0.0722(9) Uani 1 1 d . . . . .
C8' C 0.0256(3) 0.5386(5) 0.3658(2) 0.0449(8) Uani 1 1 d . . . . .
C14' C -0.0225(3) 0.6767(5) 0.3728(2) 0.0469(9) Uani 1 1 d . . . . .
H14' H -0.015777 0.716905 0.430718 0.056 Uiso 1 1 calc R . . . .
C13' C -0.0799(3) 0.7553(5) 0.2959(2) 0.0446(8) Uani 1 1 d . . . . .
C7' C 0.0818(3) 0.4565(5) 0.4503(3) 0.0512(9) Uani 1 1 d . . . . .
C12' C -0.0877(3) 0.6999(5) 0.2087(3) 0.0482(9) Uani 1 1 d . . . . .
C9 C 0.5084(3) 0.4770(5) 0.7537(3) 0.0476(9) Uani 1 1 d . . . . .
C11' C -0.0382(3) 0.5618(5) 0.2027(3) 0.0519(10) Uani 1 1 d . . . . .
H11' H -0.043006 0.524638 0.144478 0.062 Uiso 1 1 calc R . . . .
C8 C 0.4912(3) 0.4458(5) 0.6605(3) 0.0489(9) Uani 1 1 d . . . . .
C11 C 0.5779(3) 0.3828(5) 0.8166(3) 0.0494(9) Uani 1 1 d . . . . .
H11 H 0.590254 0.401786 0.878924 0.059 Uiso 1 1 calc R . . . .
C10' C 0.0644(3) 0.3202(5) 0.2691(3) 0.0494(9) Uani 1 1 d . . . . .
C7 C 0.4193(3) 0.5399(5) 0.5887(3) 0.0553(10) Uani 1 1 d . . . . .
C9' C 0.0179(3) 0.4767(5) 0.2791(2) 0.0447(8) Uani 1 1 d . . . . .
C14 C 0.5416(3) 0.3252(5) 0.6343(3) 0.0547(10) Uani 1 1 d . . . . .
H14 H 0.529030 0.305165 0.572058 0.066 Uiso 1 1 calc R . . . .
C13 C 0.6096(3) 0.2347(5) 0.6985(3) 0.0539(10) Uani 1 1 d . . . . .
C10 C 0.4516(3) 0.6035(5) 0.7861(3) 0.0516(10) Uani 1 1 d . . . . .
C3' C 0.2478(4) 0.1577(6) 0.2608(3) 0.0696(13) Uani 1 1 d . . . . .
H3'A H 0.290341 0.245898 0.260224 0.084 Uiso 1 1 calc R . . . .
H3'B H 0.283872 0.063770 0.256041 0.084 Uiso 1 1 calc R . . . .
C4' C 0.2272(3) 0.1556(5) 0.3525(3) 0.0564(10) Uani 1 1 d . . . . .
C1 C 0.5194(3) 0.6851(6) 0.8732(3) 0.0596(11) Uani 1 1 d . . . . .
H1A H 0.536067 0.611548 0.923894 0.071 Uiso 1 1 calc R . . . .
H1B H 0.580803 0.715331 0.862967 0.071 Uiso 1 1 calc R . . . .
C15 C 0.7080(3) 0.1682(5) 0.8633(3) 0.0581(11) Uani 1 1 d . . . . .
H15 H 0.703310 0.060657 0.840769 0.070 Uiso 1 1 calc R . . . .
C12 C 0.6298(3) 0.2624(5) 0.7922(3) 0.0521(10) Uani 1 1 d . . . . .
C19' C 0.1861(4) -0.0022(6) 0.3682(4) 0.0758(14) Uani 1 1 d . . . . .
H19A H 0.125961 -0.023662 0.318668 0.114 Uiso 1 1 calc GR . . . .
H19B H 0.172115 -0.000524 0.425331 0.114 Uiso 1 1 calc GR . . . .
H19C H 0.234307 -0.081815 0.370376 0.114 Uiso 1 1 calc GR . . . .
C5' C 0.1593(3) 0.2976(5) 0.3538(3) 0.0503(9) Uani 1 1 d . . . . .
H5' H 0.200368 0.389691 0.354694 0.060 Uiso 1 1 calc R . . . .
C15' C -0.1488(3) 0.7869(6) 0.1228(3) 0.0615(12) Uani 1 1 d . . . . .
H15' H -0.173457 0.882390 0.143023 0.074 Uiso 1 1 calc R . . . .
C6' C 0.1319(4) 0.3078(6) 0.4427(3) 0.0643(12) Uani 1 1 d . . . . .
H6'A H 0.088259 0.221646 0.444348 0.077 Uiso 1 1 calc R . . . .
H6'B H 0.191919 0.297538 0.495181 0.077 Uiso 1 1 calc R . . . .
C5 C 0.4171(3) 0.7295(5) 0.7101(3) 0.0552(10) Uani 1 1 d . . . . .
H5 H 0.478709 0.763853 0.700125 0.066 Uiso 1 1 calc R . . . .
C17 C 0.8105(4) 0.2277(7) 0.8706(4) 0.0786(15) Uani 1 1 d . . . . .
H17D H 0.819211 0.223792 0.811138 0.118 Uiso 1 1 calc GR . . . .
H17E H 0.859927 0.163812 0.912918 0.118 Uiso 1 1 calc GR . . . .
H17F H 0.817427 0.333320 0.892326 0.118 Uiso 1 1 calc GR . . . .
C6 C 0.3569(3) 0.6540(7) 0.6185(3) 0.0681(12) Uani 1 1 d . . . . .
H6A H 0.299324 0.601417 0.625519 0.082 Uiso 1 1 calc R . . . .
H6B H 0.333524 0.733917 0.571804 0.082 Uiso 1 1 calc R . . . .
C20 C 0.3665(4) 0.5187(7) 0.8102(4) 0.0750(13) Uani 1 1 d . . . . .
H20D H 0.320531 0.475368 0.755201 0.112 Uiso 1 1 calc GR . . . .
H20E H 0.332415 0.591670 0.836807 0.112 Uiso 1 1 calc GR . . . .
H20F H 0.394104 0.436677 0.853385 0.112 Uiso 1 1 calc GR . . . .
C20' C -0.0174(4) 0.1983(6) 0.2612(4) 0.0790(15) Uani 1 1 d . . . . .
H20A H -0.034386 0.197795 0.316910 0.119 Uiso 1 1 calc GR . . . .
H20B H 0.006431 0.097101 0.251717 0.119 Uiso 1 1 calc GR . . . .
H20C H -0.075196 0.223918 0.210185 0.119 Uiso 1 1 calc GR . . . .
C16 C 0.6938(4) 0.1642(7) 0.9574(3) 0.0777(15) Uani 1 1 d . . . . .
H16D H 0.707477 0.265349 0.985319 0.117 Uiso 1 1 calc GR . . . .
H16E H 0.738512 0.089293 0.995758 0.117 Uiso 1 1 calc GR . . . .
H16F H 0.626426 0.135353 0.950552 0.117 Uiso 1 1 calc GR . . . .
C18' C 0.3281(4) 0.1788(7) 0.4282(4) 0.0818(16) Uani 1 1 d . . . . .
H18A H 0.371768 0.094391 0.426432 0.123 Uiso 1 1 calc GR . . . .
H18B H 0.318314 0.181113 0.487247 0.123 Uiso 1 1 calc GR . . . .
H18C H 0.357054 0.275451 0.418180 0.123 Uiso 1 1 calc GR . . . .
C16' C -0.0850(4) 0.8349(7) 0.0655(3) 0.0797(15) Uani 1 1 d . . . . .
H16A H -0.029095 0.894098 0.102680 0.120 Uiso 1 1 calc GR . . . .
H16B H -0.123628 0.897571 0.014684 0.120 Uiso 1 1 calc GR . . . .
H16C H -0.061693 0.743697 0.042525 0.120 Uiso 1 1 calc GR . . . .
C2 C 0.4725(4) 0.8286(7) 0.9004(3) 0.0732(13) Uani 1 1 d . . . . .
H2A H 0.519823 0.876579 0.953957 0.088 Uiso 1 1 calc R . . . .
H2B H 0.414616 0.797861 0.916659 0.088 Uiso 1 1 calc R . . . .
C4 C 0.3711(4) 0.8802(6) 0.7324(4) 0.0701(13) Uani 1 1 d . . . . .
C1' C 0.0967(4) 0.3150(7) 0.1829(3) 0.0730(14) Uani 1 1 d . . . . .
H1'A H 0.038102 0.319855 0.128693 0.088 Uiso 1 1 calc R . . . .
H1'B H 0.137278 0.405738 0.182450 0.088 Uiso 1 1 calc R . . . .
C3 C 0.4417(4) 0.9463(6) 0.8222(4) 0.0767(14) Uani 1 1 d . . . . .
H3A H 0.500927 0.985278 0.811056 0.092 Uiso 1 1 calc R . . . .
H3B H 0.409556 1.033835 0.841069 0.092 Uiso 1 1 calc R . . . .
C2' C 0.1558(4) 0.1679(7) 0.1781(3) 0.0812(16) Uani 1 1 d . . . . .
H2'A H 0.114702 0.076670 0.175563 0.097 Uiso 1 1 calc R . . . .
H2'B H 0.174417 0.170055 0.122567 0.097 Uiso 1 1 calc R . . . .
C17' C -0.2375(4) 0.6951(11) 0.0676(4) 0.107(2) Uani 1 1 d . . . . .
H17A H -0.215862 0.598155 0.049150 0.160 Uiso 1 1 calc GR . . . .
H17B H -0.273796 0.753387 0.013872 0.160 Uiso 1 1 calc GR . . . .
H17C H -0.279633 0.674743 0.104174 0.160 Uiso 1 1 calc GR . . . .
C19 C 0.2652(4) 0.8606(9) 0.7391(5) 0.0965(19) Uani 1 1 d . . . . .
H19D H 0.225207 0.800195 0.687898 0.145 Uiso 1 1 calc GR . . . .
H19E H 0.235409 0.961303 0.738224 0.145 Uiso 1 1 calc GR . . . .
H19F H 0.269232 0.808219 0.795497 0.145 Uiso 1 1 calc GR . . . .
C18 C 0.3635(6) 1.0016(7) 0.6565(5) 0.103(2) Uani 1 1 d . . . . .
H18D H 0.426970 1.011928 0.647250 0.154 Uiso 1 1 calc GR . . . .
H18E H 0.344055 1.100318 0.674685 0.154 Uiso 1 1 calc GR . . . .
H18F H 0.314753 0.968323 0.600181 0.154 Uiso 1 1 calc GR . . . .

loop_
_atom_site_aniso_label
_atom_site_aniso_U_11
_atom_site_aniso_U_22
_atom_site_aniso_U_33
_atom_site_aniso_U_23
_atom_site_aniso_U_13
_atom_site_aniso_U_12
O001 0.0653(19) 0.0603(17) 0.0423(14) -0.0046(12) 0.0064(13) 0.0155(14)
O002 0.098(2) 0.0650(19) 0.0381(14) 0.0071(13) 0.0187(15) 0.0185(18)
O003 0.084(2) 0.070(2) 0.0525(17) -0.0082(15) 0.0091(16) 0.0145(18)
O004 0.090(2) 0.073(2) 0.0416(15) 0.0055(15) 0.0049(14) 0.0019(18)
C8' 0.0449(19) 0.053(2) 0.0368(18) 0.0016(16) 0.0126(15) -0.0012(17)
C14' 0.051(2) 0.052(2) 0.0355(17) -0.0030(15) 0.0116(15) 0.0014(17)
C13' 0.0409(19) 0.053(2) 0.0383(17) -0.0030(16) 0.0105(15) 0.0015(17)
C7' 0.059(2) 0.054(2) 0.0378(19) 0.0040(17) 0.0124(17) 0.0009(19)
C12' 0.0424(19) 0.061(2) 0.0369(18) 0.0001(16) 0.0062(15) 0.0020(18)
C9 0.0417(19) 0.053(2) 0.0442(19) 0.0016(17) 0.0078(15) -0.0097(17)
C11' 0.055(2) 0.066(3) 0.0321(17) -0.0062(16) 0.0099(16) 0.006(2)
C8 0.044(2) 0.053(2) 0.043(2) 0.0011(17) 0.0049(16) -0.0085(17)
C11 0.049(2) 0.056(2) 0.0381(19) 0.0023(16) 0.0070(16) -0.0023(18)
C10' 0.049(2) 0.053(2) 0.0438(19) -0.0022(17) 0.0115(16) 0.0029(18)
C7 0.054(2) 0.057(2) 0.043(2) 0.0033(18) -0.0005(17) -0.0125(19)
C9' 0.044(2) 0.053(2) 0.0377(18) -0.0023(15) 0.0134(15) -0.0019(17)
C14 0.058(2) 0.061(2) 0.0387(18) -0.0052(17) 0.0063(17) -0.012(2)
C13 0.057(2) 0.054(2) 0.045(2) -0.0079(17) 0.0086(17) -0.0046(19)
C10 0.039(2) 0.060(2) 0.053(2) 0.0040(18) 0.0103(17) -0.0035(17)
C3' 0.070(3) 0.067(3) 0.078(3) 0.001(2) 0.033(3) 0.016(2)
C4' 0.055(2) 0.053(2) 0.059(2) 0.0006(19) 0.0145(19) 0.0062(19)
C1 0.058(2) 0.068(3) 0.049(2) -0.0027(19) 0.0118(19) 0.003(2)
C15 0.060(2) 0.056(2) 0.050(2) 0.0002(19) 0.0064(18) 0.004(2)
C12 0.050(2) 0.054(2) 0.046(2) -0.0009(17) 0.0067(17) -0.0063(18)
C19' 0.088(4) 0.054(3) 0.087(3) 0.007(2) 0.031(3) 0.012(3)
C5' 0.053(2) 0.050(2) 0.046(2) -0.0003(17) 0.0143(17) 0.0015(18)
C15' 0.063(3) 0.078(3) 0.0348(18) 0.0009(19) 0.0037(18) 0.023(2)
C6' 0.082(3) 0.067(3) 0.043(2) 0.010(2) 0.019(2) 0.018(2)
C5 0.044(2) 0.061(2) 0.056(2) 0.0077(19) 0.0096(17) -0.0015(19)
C17 0.061(3) 0.075(3) 0.088(3) 0.011(3) 0.007(3) 0.006(3)
C6 0.055(3) 0.080(3) 0.057(3) 0.006(2) 0.001(2) 0.008(2)
C20 0.063(3) 0.071(3) 0.093(3) 0.009(3) 0.029(3) -0.009(3)
C20' 0.061(3) 0.066(3) 0.105(4) -0.019(3) 0.020(3) -0.002(2)
C16 0.089(3) 0.083(3) 0.054(2) 0.016(2) 0.012(2) 0.020(3)
C18' 0.065(3) 0.073(3) 0.089(4) -0.010(3) -0.001(3) 0.021(3)
C16' 0.084(3) 0.082(4) 0.058(3) 0.022(3) 0.002(2) 0.003(3)
C2 0.078(3) 0.076(3) 0.066(3) -0.015(3) 0.022(2) 0.003(3)
C4 0.062(3) 0.064(3) 0.082(3) 0.006(2) 0.019(2) 0.011(2)
C1' 0.095(4) 0.082(3) 0.045(2) 0.002(2) 0.026(2) 0.031(3)
C3 0.077(3) 0.061(3) 0.092(4) -0.010(3) 0.027(3) 0.004(2)
C2' 0.102(4) 0.088(4) 0.056(3) -0.001(3) 0.030(3) 0.037(3)
C17' 0.059(3) 0.157(7) 0.078(3) 0.038(4) -0.014(3) -0.016(4)
C19 0.062(3) 0.105(5) 0.118(5) 0.003(4) 0.023(3) 0.023(3)
C18 0.125(5) 0.070(4) 0.102(5) 0.019(3) 0.021(4) 0.021(4)

loop_
_atom_type_symbol
_atom_type_description
_atom_type_scat_dispersion_real
_atom_type_scat_dispersion_imag
_atom_type_scat_source
C C 0.0181 0.0091 'International Tables Vol C Tables 4.2.6.8 and 6.1.1.4'
H H 0.0000 0.0000 'International Tables Vol C Tables 4.2.6.8 and 6.1.1.4'
O O 0.0492 0.0322 'International Tables Vol C Tables 4.2.6.8 and 6.1.1.4'

loop_
_geom_angle_atom_site_label_1
_geom_angle_atom_site_label_2
_geom_angle_atom_site_label_3
_geom_angle
_geom_angle_site_symmetry_1
_geom_angle_site_symmetry_3
_geom_angle_publ_flag
C13' O001 H001 109.5 . . ?
C13 O003 H003 109.5 . . ?
C14' C8' C7' 118.9(3) . . ?
C14' C8' C9' 120.4(3) . . ?
C9' C8' C7' 120.7(4) . . ?
C8' C14' H14' 119.3 . . ?
C13' C14' C8' 121.5(3) . . ?
C13' C14' H14' 119.3 . . ?
O001 C13' C14' 122.3(3) . . ?
O001 C13' C12' 117.7(3) . . ?
C14' C13' C12' 120.0(3) . . ?
O002 C7' C8' 120.9(4) . . ?
O002 C7' C6' 120.2(4) . . ?
C8' C7' C6' 118.8(3) . . ?
C13' C12' C11' 117.9(3) . . ?
C13' C12' C15' 120.9(4) . . ?
C11' C12' C15' 121.2(3) . . ?
C8 C9 C10 122.2(3) . . ?
C11 C9 C8 116.7(4) . . ?
C11 C9 C10 121.1(3) . . ?
C12' C11' H11' 118.2 . . ?
C9' C11' C12' 123.6(3) . . ?
C9' C11' H11' 118.2 . . ?
C9 C8 C7 120.7(4) . . ?
C14 C8 C9 120.2(4) . . ?
C14 C8 C7 119.2(4) . . ?
C9 C11 H11 117.9 . . ?
C12 C11 C9 124.3(4) . . ?
C12 C11 H11 117.9 . . ?
C9' C10' C5' 108.2(3) . . ?
C9' C10' C20' 105.5(3) . . ?
C9' C10' C1' 111.8(3) . . ?
C20' C10' C5' 114.2(4) . . ?
C1' C10' C5' 107.4(3) . . ?
C1' C10' C20' 109.9(4) . . ?
O004 C7 C8 120.6(4) . . ?
O004 C7 C6 121.6(4) . . ?
C8 C7 C6 117.8(4) . . ?
C8' C9' C10' 121.6(3) . . ?
C11' C9' C8' 116.6(4) . . ?
C11' C9' C10' 121.7(3) . . ?
C8 C14 H14 119.3 . . ?
C13 C14 C8 121.4(4) . . ?
C13 C14 H14 119.3 . . ?
O003 C13 C14 122.9(4) . . ?
O003 C13 C12 116.7(4) . . ?
C14 C13 C12 120.4(4) . . ?
C9 C10 C1 111.0(3) . . ?
C9 C10 C5 108.8(3) . . ?
C9 C10 C20 106.0(4) . . ?
C1 C10 C5 107.1(4) . . ?
C1 C10 C20 108.8(4) . . ?
C5 C10 C20 115.2(4) . . ?
H3'A C3' H3'B 107.6 . . ?
C4' C3' H3'A 108.8 . . ?
C4' C3' H3'B 108.8 . . ?
C2' C3' H3'A 108.8 . . ?
C2' C3' H3'B 108.8 . . ?
C2' C3' C4' 114.0(4) . . ?
C3' C4' C5' 107.8(4) . . ?
C3' C4' C18' 106.6(4) . . ?
C19' C4' C3' 110.7(4) . . ?
C19' C4' C5' 115.0(4) . . ?
C19' C4' C18' 107.8(4) . . ?
C18' C4' C5' 108.5(4) . . ?
C10 C1 H1A 108.9 . . ?
C10 C1 H1B 108.9 . . ?
H1A C1 H1B 107.7 . . ?
C2 C1 C10 113.6(4) . . ?
C2 C1 H1A 108.9 . . ?
C2 C1 H1B 108.9 . . ?
C12 C15 H15 107.4 . . ?
C12 C15 C16 113.9(4) . . ?
C17 C15 H15 107.4 . . ?
C17 C15 C12 109.7(4) . . ?
C17 C15 C16 110.8(4) . . ?
C16 C15 H15 107.4 . . ?
C11 C12 C13 117.1(4) . . ?
C11 C12 C15 122.1(4) . . ?
C13 C12 C15 120.8(4) . . ?
C4' C19' H19A 109.5 . . ?
C4' C19' H19B 109.5 . . ?
C4' C19' H19C 109.5 . . ?
H19A C19' H19B 109.5 . . ?
H19A C19' H19C 109.5 . . ?
H19B C19' H19C 109.5 . . ?
C10' C5' C4' 117.3(3) . . ?
C10' C5' H5' 105.2 . . ?
C4' C5' H5' 105.2 . . ?
C6' C5' C10' 109.7(3) . . ?
C6' C5' C4' 113.0(3) . . ?
C6' C5' H5' 105.2 . . ?
C12' C15' H15' 107.4 . . ?
C16' C15' C12' 111.0(4) . . ?
C16' C15' H15' 107.4 . . ?
C17' C15' C12' 111.9(5) . . ?
C17' C15' H15' 107.4 . . ?
C17' C15' C16' 111.5(4) . . ?
C7' C6' C5' 112.5(3) . . ?
C7' C6' H6'A 109.1 . . ?
C7' C6' H6'B 109.1 . . ?
C5' C6' H6'A 109.1 . . ?
C5' C6' H6'B 109.1 . . ?
H6'A C6' H6'B 107.8 . . ?
C10 C5 H5 104.2 . . ?
C6 C5 C10 110.0(4) . . ?
C6 C5 H5 104.2 . . ?
C6 C5 C4 114.1(4) . . ?
C4 C5 C10 118.2(4) . . ?
C4 C5 H5 104.2 . . ?
C15 C17 H17D 109.5 . . ?
C15 C17 H17E 109.5 . . ?
C15 C17 H17F 109.5 . . ?
H17D C17 H17E 109.5 . . ?
H17D C17 H17F 109.5 . . ?
H17E C17 H17F 109.5 . . ?
C7 C6 C5 110.4(4) . . ?
C7 C6 H6A 109.6 . . ?
C7 C6 H6B 109.6 . . ?
C5 C6 H6A 109.6 . . ?
C5 C6 H6B 109.6 . . ?
H6A C6 H6B 108.1 . . ?
C10 C20 H20D 109.5 . . ?
C10 C20 H20E 109.5 . . ?
C10 C20 H20F 109.5 . . ?
H20D C20 H20E 109.5 . . ?
H20D C20 H20F 109.5 . . ?
H20E C20 H20F 109.5 . . ?
C10' C20' H20A 109.5 . . ?
C10' C20' H20B 109.5 . . ?
C10' C20' H20C 109.5 . . ?
H20A C20' H20B 109.5 . . ?
H20A C20' H20C 109.5 . . ?
H20B C20' H20C 109.5 . . ?
C15 C16 H16D 109.5 . . ?
C15 C16 H16E 109.5 . . ?
C15 C16 H16F 109.5 . . ?
H16D C16 H16E 109.5 . . ?
H16D C16 H16F 109.5 . . ?
H16E C16 H16F 109.5 . . ?
C4' C18' H18A 109.5 . . ?
C4' C18' H18B 109.5 . . ?
C4' C18' H18C 109.5 . . ?
H18A C18' H18B 109.5 . . ?
H18A C18' H18C 109.5 . . ?
H18B C18' H18C 109.5 . . ?
C15' C16' H16A 109.5 . . ?
C15' C16' H16B 109.5 . . ?
C15' C16' H16C 109.5 . . ?
H16A C16' H16B 109.5 . . ?
H16A C16' H16C 109.5 . . ?
H16B C16' H16C 109.5 . . ?
C1 C2 H2A 109.4 . . ?
C1 C2 H2B 109.4 . . ?
C1 C2 C3 111.2(4) . . ?
H2A C2 H2B 108.0 . . ?
C3 C2 H2A 109.4 . . ?
C3 C2 H2B 109.4 . . ?
C5 C4 C19 114.5(5) . . ?
C5 C4 C18 109.4(4) . . ?
C3 C4 C5 108.2(4) . . ?
C3 C4 C19 110.4(5) . . ?
C3 C4 C18 107.2(5) . . ?
C18 C4 C19 106.9(5) . . ?
C10' C1' H1'A 109.0 . . ?
C10' C1' H1'B 109.0 . . ?
H1'A C1' H1'B 107.8 . . ?
C2' C1' C10' 112.7(4) . . ?
C2' C1' H1'A 109.0 . . ?
C2' C1' H1'B 109.0 . . ?
C2 C3 C4 113.8(5) . . ?
C2 C3 H3A 108.8 . . ?
C2 C3 H3B 108.8 . . ?
C4 C3 H3A 108.8 . . ?
C4 C3 H3B 108.8 . . ?
H3A C3 H3B 107.7 . . ?
C3' C2' C1' 110.4(4) . . ?
C3' C2' H2'A 109.6 . . ?
C3' C2' H2'B 109.6 . . ?
C1' C2' H2'A 109.6 . . ?
C1' C2' H2'B 109.6 . . ?
H2'A C2' H2'B 108.1 . . ?
C15' C17' H17A 109.5 . . ?
C15' C17' H17B 109.5 . . ?
C15' C17' H17C 109.5 . . ?
H17A C17' H17B 109.5 . . ?
H17A C17' H17C 109.5 . . ?
H17B C17' H17C 109.5 . . ?
C4 C19 H19D 109.5 . . ?
C4 C19 H19E 109.5 . . ?
C4 C19 H19F 109.5 . . ?
H19D C19 H19E 109.5 . . ?
H19D C19 H19F 109.5 . . ?
H19E C19 H19F 109.5 . . ?
C4 C18 H18D 109.5 . . ?
C4 C18 H18E 109.5 . . ?
C4 C18 H18F 109.5 . . ?
H18D C18 H18E 109.5 . . ?
H18D C18 H18F 109.5 . . ?
H18E C18 H18F 109.5 . . ?

loop_
_geom_bond_atom_site_label_1
_geom_bond_atom_site_label_2
_geom_bond_distance
_geom_bond_site_symmetry_2
_geom_bond_publ_flag
O001 H001 0.8200 . ?
O001 C13' 1.364(5) . ?
O002 C7' 1.224(5) . ?
O003 H003 0.8200 . ?
O003 C13 1.356(5) . ?
O004 C7 1.220(5) . ?
C8' C14' 1.389(5) . ?
C8' C7' 1.465(5) . ?
C8' C9' 1.405(5) . ?
C14' H14' 0.9300 . ?
C14' C13' 1.375(5) . ?
C13' C12' 1.390(5) . ?
C7' C6' 1.484(6) . ?
C12' C11' 1.396(6) . ?
C12' C15' 1.520(5) . ?
C9 C8 1.397(5) . ?
C9 C11 1.394(6) . ?
C9 C10 1.528(6) . ?
C11' H11' 0.9300 . ?
C11' C9' 1.394(5) . ?
C8 C7 1.478(6) . ?
C8 C14 1.390(6) . ?
C11 H11 0.9300 . ?
C11 C12 1.389(6) . ?
C10' C9' 1.526(6) . ?
C10' C5' 1.553(5) . ?
C10' C20' 1.538(6) . ?
C10' C1' 1.534(6) . ?
C7 C6 1.487(7) . ?
C14 H14 0.9300 . ?
C14 C13 1.375(6) . ?
C13 C12 1.393(5) . ?
C10 C1 1.541(6) . ?
C10 C5 1.550(6) . ?
C10 C20 1.553(6) . ?
C3' H3'A 0.9700 . ?
C3' H3'B 0.9700 . ?
C3' C4' 1.528(6) . ?
C3' C2' 1.501(7) . ?
C4' C19' 1.524(7) . ?
C4' C5' 1.558(6) . ?
C4' C18' 1.539(7) . ?
C1 H1A 0.9700 . ?
C1 H1B 0.9700 . ?
C1 C2 1.520(7) . ?
C15 H15 0.9800 . ?
C15 C12 1.515(6) . ?
C15 C17 1.512(7) . ?
C15 C16 1.523(7) . ?
C19' H19A 0.9600 . ?
C19' H19B 0.9600 . ?
C19' H19C 0.9600 . ?
C5' H5' 0.9800 . ?
C5' C6' 1.535(6) . ?
C15' H15' 0.9800 . ?
C15' C16' 1.510(7) . ?
C15' C17' 1.496(8) . ?
C6' H6'A 0.9700 . ?
C6' H6'B 0.9700 . ?
C5 H5 0.9800 . ?
C5 C6 1.534(6) . ?
C5 C4 1.536(7) . ?
C17 H17D 0.9600 . ?
C17 H17E 0.9600 . ?
C17 H17F 0.9600 . ?
C6 H6A 0.9700 . ?
C6 H6B 0.9700 . ?
C20 H20D 0.9600 . ?
C20 H20E 0.9600 . ?
C20 H20F 0.9600 . ?
C20' H20A 0.9600 . ?
C20' H20B 0.9600 . ?
C20' H20C 0.9600 . ?
C16 H16D 0.9600 . ?
C16 H16E 0.9600 . ?
C16 H16F 0.9600 . ?
C18' H18A 0.9600 . ?
C18' H18B 0.9600 . ?
C18' H18C 0.9600 . ?
C16' H16A 0.9600 . ?
C16' H16B 0.9600 . ?
C16' H16C 0.9600 . ?
C2 H2A 0.9700 . ?
C2 H2B 0.9700 . ?
C2 C3 1.521(8) . ?
C4 C3 1.529(8) . ?
C4 C19 1.550(8) . ?
C4 C18 1.541(8) . ?
C1' H1'A 0.9700 . ?
C1' H1'B 0.9700 . ?
C1' C2' 1.531(7) . ?
C3 H3A 0.9700 . ?
C3 H3B 0.9700 . ?
C2' H2'A 0.9700 . ?
C2' H2'B 0.9700 . ?
C17' H17A 0.9600 . ?
C17' H17B 0.9600 . ?
C17' H17C 0.9600 . ?
C19 H19D 0.9600 . ?
C19 H19E 0.9600 . ?
C19 H19F 0.9600 . ?
C18 H18D 0.9600 . ?
C18 H18E 0.9600 . ?
C18 H18F 0.9600 . ?
